data_7035345
loop_
_publ_author_name
'Zhang, He'
'Lv, Jing-Hua'
'Yu, Kai'
'Wang, Chun-Mei'
'Wang, Chun-Xiao'
'Sun, Di'
'Zhou, Bai-Bin'

_publ_section_title
;
 Assembly of a basket-like {Sr &#x2282; P6Mo18O73} cage from 0D dimmer to
 2D network and its photo-/electro-catalytic properties.
;
_journal_issue 28
_journal_name_full 'Dalton transactions (Cambridge, England : 2003)'
_journal_page_first 12839
_journal_page_last 12851
_journal_paper_doi 10.1039/c5dt01480h
_journal_volume 44
_journal_year 2015
_chemical_absolute_configuration unk
_chemical_formula_moiety 'C36 H68 Mo18 N12 Ni O77 P6 Sr'
_chemical_formula_sum 'C36 H68 Mo18 N12 Ni O77 P6 Sr'
_chemical_formula_weight 3960.07
_chemical_name_systematic
; 
 ? 
;
_space_group_IT_number 4
_symmetry_cell_setting monoclinic
_symmetry_space_group_name_Hall 'P 2yb'
_symmetry_space_group_name_H-M 'P 1 21 1'
_atom_sites_solution_hydrogens geom
_atom_sites_solution_primary direct
_atom_sites_solution_secondary difmap
_audit_block_doi 10.5517/cc13z4nw
_audit_creation_method SHELXL-97
_audit_update_record
;
2015-05-21 deposited with the CCDC.
2015-06-05 downloaded from the CCDC.
;
_cell_angle_alpha 90.00
_cell_angle_beta 104.7180(10)
_cell_angle_gamma 90.00
_cell_formula_units_Z 2
_cell_length_a 16.6067(10)
_cell_length_b 13.7398(8)
_cell_length_c 21.5749(13)
_cell_measurement_reflns_used 8162
_cell_measurement_temperature 298(2)
_cell_measurement_theta_max 27.52
_cell_measurement_theta_min 2.32
_cell_volume 4761.3(5)
_computing_cell_refinement 'Bruker SMART'
_computing_data_collection 'Bruker SMART'
_computing_data_reduction 'Bruker SAINT'
_computing_molecular_graphics 'Bruker SHELXTL'
_computing_publication_material 'Bruker SHELXTL'
_computing_structure_refinement 'SHELXL-97 (Sheldrick, 1997)'
_computing_structure_solution 'SHELXS-97 (Sheldrick, 1990)'
_diffrn_ambient_temperature 298(2)
_diffrn_measured_fraction_theta_full 0.996
_diffrn_measured_fraction_theta_max 0.996
_diffrn_measurement_device_type 'CCD area detector'
_diffrn_measurement_method 'phi and omega scans'
_diffrn_radiation_monochromator graphite
_diffrn_radiation_source 'fine-focus sealed tube'
_diffrn_radiation_type MoK\a
_diffrn_radiation_wavelength 0.71073
_diffrn_reflns_av_R_equivalents 0.0199
_diffrn_reflns_av_sigmaI/netI 0.0318
_diffrn_reflns_limit_h_max 15
_diffrn_reflns_limit_h_min -19
_diffrn_reflns_limit_k_max 16
_diffrn_reflns_limit_k_min -15
_diffrn_reflns_limit_l_max 25
_diffrn_reflns_limit_l_min -25
_diffrn_reflns_number 23521
_diffrn_reflns_theta_full 25.00
_diffrn_reflns_theta_max 25.00
_diffrn_reflns_theta_min 0.98
_exptl_absorpt_coefficient_mu 3.252
_exptl_absorpt_correction_T_max 0.5068
_exptl_absorpt_correction_T_min 0.4352
_exptl_absorpt_correction_type multi-scan
_exptl_absorpt_process_details
; 
SADABS v.2.10 (Bruker,2003) was used for absorption correction. 
R(int) was 0.0199 after correction. 
The Ratio of minimum to maximum transmission is 0.8587. 
;
_exptl_crystal_colour blue
_exptl_crystal_density_diffrn 2.762
_exptl_crystal_density_method 'not measured'
_exptl_crystal_description block
_exptl_crystal_F_000 3792.0
_exptl_crystal_size_max 0.22
_exptl_crystal_size_mid 0.20
_exptl_crystal_size_min 0.18
_refine_diff_density_max 1.047
_refine_diff_density_min -1.507
_refine_diff_density_rms 0.165
_refine_ls_abs_structure_details 'Flack H D (1983), Acta Cryst. A39, 876-881'
_refine_ls_abs_structure_Flack 0.462(9)
_refine_ls_extinction_method none
_refine_ls_goodness_of_fit_ref 1.076
_refine_ls_hydrogen_treatment constr
_refine_ls_matrix_type full
_refine_ls_number_parameters 1360
_refine_ls_number_reflns 14251
_refine_ls_number_restraints 23
_refine_ls_restrained_S_all 1.077
_refine_ls_R_factor_all 0.0321
_refine_ls_R_factor_gt 0.0288
_refine_ls_shift/su_max 0.001
_refine_ls_shift/su_mean 0.000
_refine_ls_structure_factor_coef Fsqd
_refine_ls_weighting_details 'calc w=1/[\s^2^(Fo^2^)+(0.0389P)^2^+22.3001P] where P=(Fo^2^+2Fc^2^)/3'
_refine_ls_weighting_scheme calc
_refine_ls_wR_factor_gt 0.0721
_refine_ls_wR_factor_ref 0.0801
_reflns_number_gt 13559
_reflns_number_total 16451
_reflns_threshold_expression >2sigma(I)
_cod_data_source_file c5dt01480h2.cif
_cod_data_source_block test_0m
_cod_depositor_comments
;
The following automatic conversions were performed:

'_chemical_absolute_configuration' value ' unk ' changed to 'unk'
according to
/usr/data/users/saulius/crontab/automatic-downloads/rss-feeds/RSC/lib/dictionaries/cif_core.dic
dictionary named 'cif_core.dic' version 2.4.2 from 2011-04-26.

'_symmetry_cell_setting' value 'Monoclinic' changed to 'monoclinic'
according to
/usr/data/users/saulius/crontab/automatic-downloads/rss-feeds/RSC/lib/dictionaries/cif_core.dic
dictionary named 'cif_core.dic' version 2.4.2 from 2011-04-26.

Automatic conversion script
Id: cif_fix_values 3271 2015-04-21 07:52:19Z andrius 

 Adding full bibliography for 7035341--7035345.cif.
;
_cod_original_sg_symbol_H-M P2(1)
_cod_database_code 7035345

loop_
_symmetry_equiv_pos_as_xyz
'x, y, z'
'-x, y+1/2, -z'

loop_
_atom_site_label
_atom_site_type_symbol
_atom_site_fract_x
_atom_site_fract_y
_atom_site_fract_z
_atom_site_U_iso_or_equiv
_atom_site_adp_type
_atom_site_occupancy
_atom_site_symmetry_multiplicity
_atom_site_calc_flag
_atom_site_refinement_flags
Mo1 Mo 0.01646(5) 0.86185(6) 0.17794(4) 0.01717(18) Uani 1 1 d .
Mo2 Mo -0.03006(4) 0.72280(7) 0.30875(4) 0.01841(17) Uani 1 1 d .
Mo3 Mo 0.12138(5) 0.83984(6) 0.42174(4) 0.01721(18) Uani 1 1 d .
Mo4 Mo 0.13997(5) 0.88304(6) 0.05508(4) 0.01788(18) Uani 1 1 d .
Mo5 Mo 0.46915(4) 0.71503(6) 0.47037(4) 0.01318(16) Uani 1 1 d .
Mo6 Mo 0.19343(5) 0.48314(6) 0.27450(4) 0.01427(16) Uani 1 1 d .
Mo7 Mo 0.45627(5) 0.88987(6) 0.08673(4) 0.01909(18) Uani 1 1 d .
Mo8 Mo 0.31242(5) 0.50250(6) 0.15030(4) 0.01530(17) Uani 1 1 d .
Mo9 Mo 0.19103(5) 0.97493(6) 0.29817(4) 0.01463(17) Uani 1 1 d .
Mo10 Mo 0.11989(5) 0.58363(6) 0.40804(4) 0.01754(18) Uani 1 1 d .
Mo11 Mo 0.59776(4) 0.73133(6) 0.34953(4) 0.01764(17) Uani 1 1 d .
Mo12 Mo 0.01857(5) 0.61571(6) 0.16662(4) 0.01729(18) Uani 1 1 d .
Mo13 Mo 0.61217(5) 0.75165(6) 0.17924(4) 0.01995(19) Uani 1 1 d .
Mo14 Mo 0.29577(5) 0.77367(6) -0.01722(4) 0.01972(18) Uani 1 1 d .
Mo15 Mo 0.45361(5) 0.63512(6) 0.07321(4) 0.01876(18) Uani 1 1 d .
Mo16 Mo 0.31442(5) 0.99409(6) 0.17668(4) 0.01605(17) Uani 1 1 d .
Mo17 Mo 0.27053(5) 0.70040(6) 0.51939(4) 0.01990(19) Uani 1 1 d .
Sr1 Sr 0.36708(5) 0.72965(7) 0.30004(4) 0.01655(18) Uani 1 1 d .
P1 P 0.30890(14) 0.75107(17) 0.14603(11) 0.0138(5) Uani 1 1 d .
Ni1 Ni 0.49995(9) 0.46209(10) 0.48995(7) 0.0258(3) Uani 1 1 d .
P2 P 0.16867(13) 0.72916(17) 0.28453(11) 0.0126(5) Uani 1 1 d .
P3 P 0.32664(14) 0.54346(18) 0.41150(12) 0.0142(5) Uani 1 1 d .
P4 P 0.32666(15) 0.89040(18) 0.42914(12) 0.0151(5) Uani 1 1 d .
P5 P 0.50086(15) 0.57050(18) 0.23200(12) 0.0168(5) Uani 1 1 d .
P6 P 0.50130(15) 0.91326(18) 0.25039(12) 0.0177(5) Uani 1 1 d .
O1 O 0.5195(4) 0.7259(5) 0.4004(3) 0.0197(14) Uani 1 1 d .
O2 O 0.0713(4) 0.6282(5) 0.0990(3) 0.0201(15) Uani 1 1 d .
O3 O 0.2595(4) 0.4869(5) 0.2161(3) 0.0177(14) Uani 1 1 d .
O4 O -0.0237(4) 0.6324(5) 0.2498(3) 0.0196(14) Uani 1 1 d .
O5 O 0.2249(4) 0.6411(5) 0.2874(3) 0.0152(14) Uani 1 1 d .
O6 O 0.0991(4) 0.5289(5) 0.2117(3) 0.0207(15) Uani 1 1 d .
O7 O 0.0709(4) 0.8711(5) 0.1120(3) 0.0221(15) Uani 1 1 d .
O8 O 0.3852(4) 0.8202(5) 0.4071(3) 0.0183(14) Uani 1 1 d .
O9 O 0.1193(4) 0.7209(5) 0.3379(3) 0.0176(13) Uani 1 1 d .
O10 O -0.0387(4) 0.7402(5) 0.1435(3) 0.0187(14) Uani 1 1 d .
O11 O 0.2592(4) 0.9899(5) 0.2422(3) 0.0225(15) Uani 1 1 d .
O12 O 0.2321(4) 0.8670(5) 0.0038(3) 0.0216(15) Uani 1 1 d .
O13 O 0.2172(4) 0.9605(5) 0.1139(3) 0.0212(15) Uani 1 1 d .
O14 O 0.2240(4) 0.8187(4) 0.2966(3) 0.0135(13) Uani 1 1 d .
O15 O -0.1300(4) 0.7225(6) 0.3125(3) 0.0288(16) Uani 1 1 d .
O16 O 0.3627(4) 0.7589(5) 0.0956(3) 0.0193(14) Uani 1 1 d .
O17 O 0.1039(3) 0.7351(5) 0.2196(3) 0.0163(13) Uani 1 1 d .
O18 O 0.5040(4) 0.6388(5) 0.1754(3) 0.0197(15) Uani 1 1 d .
O19 O 0.5223(4) 0.7612(5) 0.0949(3) 0.0206(14) Uani 1 1 d .
O20 O 0.1710(4) 1.0926(5) 0.3088(3) 0.0249(16) Uani 1 1 d .
O21 O 0.6270(4) 0.7389(6) 0.2675(3) 0.0245(15) Uani 1 1 d .
O22 O 0.4975(4) 0.6296(5) 0.2910(3) 0.0190(14) Uani 1 1 d .
O23 O 0.1177(4) 0.9068(6) 0.4864(3) 0.0271(16) Uani 1 1 d .
O24 O 0.0124(4) 0.6190(5) 0.3803(3) 0.0203(15) Uani 1 1 d .
O25 O 0.3722(4) 0.4770(5) 0.4655(3) 0.0231(15) Uani 1 1 d .
O26 O 0.4943(4) 0.8359(5) 0.2986(3) 0.0191(14) Uani 1 1 d .
O27 O 0.0135(4) 0.8060(5) 0.3912(3) 0.0218(15) Uani 1 1 d .
O28 O 0.1159(4) 0.5022(5) 0.4657(3) 0.0269(16) Uani 1 1 d .
O29 O 0.5212(4) 0.6126(5) 0.5059(3) 0.0218(15) Uani 1 1 d .
O30 O 0.1293(4) 0.9277(5) 0.3631(3) 0.0196(15) Uani 1 1 d .
O31 O 0.3837(4) 0.9649(5) 0.1122(3) 0.0226(15) Uani 1 1 d .
O32 O 0.0881(5) 0.9668(5) 0.0046(3) 0.0289(17) Uani 1 1 d .
O33 O 0.3789(4) 0.7066(5) 0.5120(3) 0.0209(15) Uani 1 1 d .
O34 O 0.2528(4) 0.5969(5) 0.4304(3) 0.0190(15) Uani 1 1 d .
O35 O 0.3811(4) 0.5512(5) 0.0893(3) 0.0230(15) Uani 1 1 d .
O36 O 0.3301(4) 0.6572(5) 0.1841(3) 0.0156(14) Uani 1 1 d .
O37 O 0.2947(4) 0.9663(5) 0.3756(3) 0.0188(14) Uani 1 1 d .
O38 O 0.3312(4) 0.8341(5) 0.1934(3) 0.0177(14) Uani 1 1 d .
O39 O 0.2949(4) 0.4812(5) 0.3520(3) 0.0202(14) Uani 1 1 d .
O40 O 0.1747(4) 0.3630(5) 0.2740(3) 0.0241(16) Uani 1 1 d .
O41 O 0.5849(4) 0.5112(5) 0.2500(4) 0.0275(17) Uani 1 1 d .
O42 O 0.4320(4) 0.9875(5) 0.2403(3) 0.0235(15) Uani 1 1 d .
O43 O 0.4002(5) 0.8648(5) 0.0059(3) 0.0253(16) Uani 1 1 d .
O44 O 0.4291(4) 0.4990(5) 0.2141(3) 0.0207(15) Uani 1 1 d .
O45 O -0.0634(4) 0.9395(5) 0.1511(3) 0.0268(16) Uani 1 1 d .
O46 O 0.6553(5) 0.8300(6) 0.3830(4) 0.0352(19) Uani 1 1 d .
O47 O 0.0978(4) 0.9404(5) 0.2319(3) 0.0196(14) Uani 1 1 d .
O48 O 0.4798(5) 0.4598(6) 0.5819(3) 0.0339(19) Uani 1 1 d .
H48A H 0.4840 0.5120 0.6036 0.041 Uiso 1 1 d R
H48B H 0.4679 0.4066 0.5976 0.041 Uiso 1 1 d R
O49 O 0.6704(5) 0.8489(6) 0.1711(4) 0.0336(19) Uani 1 1 d .
O50 O 0.5315(5) 0.9666(6) 0.0773(3) 0.0298(17) Uani 1 1 d .
O51 O 0.6682(4) 0.6566(6) 0.1621(4) 0.0295(18) Uani 1 1 d .
O52 O 0.2526(4) 0.8290(5) 0.4417(3) 0.0184(14) Uani 1 1 d .
O53 O 0.2166(4) 0.5497(5) 0.0925(3) 0.0208(15) Uani 1 1 d .
O54 O 0.3849(4) 0.6216(5) 0.3977(3) 0.0170(14) Uani 1 1 d .
O55 O 0.1306(4) 0.5124(5) 0.3421(3) 0.0208(15) Uani 1 1 d .
O56 O -0.0233(4) 0.8261(5) 0.2600(3) 0.0237(16) Uani 1 1 d .
O57 O 0.5207(4) 0.8094(5) 0.5168(3) 0.0218(15) Uani 1 1 d .
O58 O 0.2165(4) 0.7544(5) 0.1090(3) 0.0185(14) Uani 1 1 d .
O59 O 0.5079(4) 0.8640(5) 0.1874(3) 0.0205(15) Uani 1 1 d .
O60 O 0.2659(5) 0.7888(6) 0.5733(4) 0.0353(19) Uani 1 1 d .
O61 O 0.1515(4) 0.7057(5) 0.4651(3) 0.0189(14) Uani 1 1 d .
O62 O 0.3122(5) 0.3863(5) 0.1270(4) 0.0278(16) Uani 1 1 d .
O63 O -0.0607(4) 0.5400(5) 0.1338(3) 0.0267(16) Uani 1 1 d .
O64 O 0.3992(4) 0.6784(5) -0.0040(3) 0.0251(16) Uani 1 1 d .
O65 O 0.5285(4) 0.5651(5) 0.0576(3) 0.0271(17) Uani 1 1 d .
O66 O 0.2804(4) 0.7830(6) -0.0976(3) 0.0289(17) Uani 1 1 d .
O67 O 0.2334(4) 0.6723(5) -0.0054(3) 0.0219(15) Uani 1 1 d .
N1 N 0.6769(6) 0.7127(10) 1.0073(5) 0.051(3) Uani 1 1 d U
O68 O 0.5179(5) 0.4750(6) 0.3994(4) 0.0366(19) Uani 1 1 d .
H68A H 0.5290 0.5303 0.3858 0.044 Uiso 1 1 d R
H68B H 0.5139 0.4252 0.3754 0.044 Uiso 1 1 d R
C36 C 0.4582(10) 0.7904(12) 0.6943(7) 0.058(4) Uani 1 1 d .
H36A H 0.4149 0.7882 0.6545 0.069 Uiso 1 1 calc R
H36B H 0.4697 0.8583 0.7053 0.069 Uiso 1 1 calc R
O70 O 0.5849(4) 0.9726(5) 0.2780(4) 0.0298(17) Uani 1 1 d .
O71 O 0.6589(5) 0.6356(6) 0.3808(4) 0.0341(19) Uani 1 1 d .
O72 O 0.3159(5) 1.1146(5) 0.1668(4) 0.0285(17) Uani 1 1 d .
O73 O 0.0986(4) 0.7648(5) 0.0119(3) 0.0194(14) Uani 1 1 d .
O74 O 0.0890(5) 0.5686(5) -0.0177(3) 0.0278(16) Uani 1 1 d .
O75 O 0.2711(5) 0.5977(6) 0.5630(4) 0.0306(18) Uani 1 1 d .
N2 N 0.8102(7) 0.0164(8) 0.2952(5) 0.045(3) Uani 1 1 d .
N3 N 0.8106(5) 0.7352(8) 0.5030(5) 0.040(2) Uani 1 1 d U
N4 N 0.5334(6) 0.7457(8) 0.6836(5) 0.037(2) Uani 1 1 d .
C1 C 0.5391(8) 0.6593(9) 0.6602(6) 0.038(3) Uani 1 1 d .
H1 H 0.4946 0.6174 0.6450 0.046 Uiso 1 1 calc R
C2 C 0.7693(10) 0.8137(12) 0.5147(7) 0.059(3) Uani 1 1 d U
H2 H 0.7841 0.8777 0.5090 0.070 Uiso 1 1 calc R
Mo18 Mo 0.13999(5) 0.63941(6) 0.04252(4) 0.01739(18) Uani 1 1 d .
N5 N 0.7788(7) 0.0319(9) 0.1925(6) 0.048(3) Uani 1 1 d .
H5 H 0.7753 0.0223 0.1525 0.057 Uiso 1 1 calc R
N6 N 0.7050(7) 0.7875(13) 0.5354(7) 0.069(4) Uani 1 1 d .
H6 H 0.6699 0.8255 0.5464 0.083 Uiso 1 1 calc R
N7 N 0.6166(7) 0.6401(8) 0.6612(5) 0.043(3) Uani 1 1 d .
H7 H 0.6354 0.5873 0.6487 0.051 Uiso 1 1 calc R
C3 C 0.8165(9) -0.0234(10) 0.2391(7) 0.050(4) Uani 1 1 d .
H3 H 0.8437 -0.0812 0.2350 0.060 Uiso 1 1 calc R
C4 C 0.7440(9) 0.1114(12) 0.2188(8) 0.059(4) Uani 1 1 d .
H4 H 0.7135 0.1627 0.1963 0.071 Uiso 1 1 calc R
C5 C 0.6611(7) 0.7192(11) 0.6856(6) 0.047(3) Uani 1 1 d .
H5A H 0.7182 0.7265 0.6913 0.056 Uiso 1 1 calc R
C6 C 0.6997(10) 0.6200(12) 1.0121(7) 0.054(4) Uani 1 1 d .
H6A H 0.6709 0.5695 0.9874 0.065 Uiso 1 1 calc R
C7 C 0.8530(11) -0.0182(11) 0.3606(7) 0.059(4) Uani 1 1 d .
H7A H 0.8184 -0.0030 0.3894 0.070 Uiso 1 1 calc R
H7B H 0.8584 -0.0885 0.3596 0.070 Uiso 1 1 calc R
N8 N 1.1076(5) 0.2386(8) 0.0967(5) 0.035(2) Uani 1 1 d .
N9 N 1.0830(6) 0.2654(8) -0.0039(5) 0.048(3) Uani 1 1 d .
H9 H 1.0714 0.2558 -0.0447 0.057 Uiso 1 1 calc R
C8 C 1.0912(8) 0.1990(9) 0.0400(6) 0.041(3) Uani 1 1 d .
H8 H 1.0860 0.1324 0.0322 0.049 Uiso 1 1 calc R
C9 C 1.1130(7) 0.1864(10) 0.1576(6) 0.041(3) Uani 1 1 d .
H9A H 1.1520 0.1329 0.1611 0.050 Uiso 1 1 calc R
H9B H 1.1347 0.2305 0.1931 0.050 Uiso 1 1 calc R
C10 C 1.0963(8) 0.3534(10) 0.0267(7) 0.046(3) Uani 1 1 d .
H10 H 1.0950 0.4139 0.0072 0.056 Uiso 1 1 calc R
O2W O 0.6510(6) 0.4490(7) 0.1575(5) 0.058(3) Uani 1 1 d .
H2WA H 0.6900 0.4803 0.1474 0.070 Uiso 1 1 d R
H2WB H 0.6568 0.3886 0.1662 0.070 Uiso 1 1 d R
N10 N 0.7622(7) 0.5375(10) 0.3070(7) 0.062(4) Uani 1 1 d .
H10A H 0.7240 0.5813 0.2978 0.074 Uiso 1 1 calc R
N11 N 0.8684(7) 0.4489(8) 0.3016(6) 0.046(3) Uani 1 1 d .
C11 C 1.1113(9) 0.3367(10) 0.0892(8) 0.053(4) Uani 1 1 d .
H11 H 1.1222 0.3832 0.1216 0.063 Uiso 1 1 calc R
C12 C 0.8841(9) 0.739(2) 0.4758(9) 0.099(4) Uani 1 1 d U
H12A H 0.8701 0.7090 0.4338 0.118 Uiso 1 1 calc R
H12B H 0.8983 0.8066 0.4706 0.118 Uiso 1 1 calc R
C13 C 1.0326(9) 0.1484(11) 0.1628(7) 0.053(4) Uani 1 1 d .
H13A H 1.0422 0.1138 0.2032 0.063 Uiso 1 1 calc R
H13B H 1.0146 0.1005 0.1291 0.063 Uiso 1 1 calc R
C14 C 0.7708(9) 0.6574(12) 0.5166(7) 0.054(3) Uani 1 1 d U
H14 H 0.7865 0.5930 0.5131 0.065 Uiso 1 1 calc R
C15 C 0.6106(9) 0.7853(11) 0.7002(7) 0.050(4) Uani 1 1 d .
H15 H 0.6252 0.8464 0.7182 0.060 Uiso 1 1 calc R
C16 C 0.4261(10) 0.7440(19) 0.7453(7) 0.099(6) Uani 1 1 d U
H16A H 0.3816 0.7838 0.7534 0.119 Uiso 1 1 calc R
H16B H 0.4027 0.6810 0.7303 0.119 Uiso 1 1 calc R
C17 C 0.8155(11) 0.5184(12) 0.2720(8) 0.062(4) Uani 1 1 d .
H17 H 0.8161 0.5482 0.2335 0.074 Uiso 1 1 calc R
C18 C 0.9599(11) 0.2184(16) 0.1592(8) 0.077(5) Uani 1 1 d .
H18A H 0.9489 0.2555 0.1197 0.093 Uiso 1 1 calc R
H18B H 0.9100 0.1822 0.1601 0.093 Uiso 1 1 calc R
C19 C 0.7629(8) 0.0986(10) 0.2802(7) 0.050(4) Uani 1 1 d .
H19 H 0.7468 0.1389 0.3095 0.061 Uiso 1 1 calc R
C20 C 0.9362(10) 0.4022(12) 0.2811(8) 0.063(4) Uani 1 1 d .
H20A H 0.9720 0.3683 0.3171 0.076 Uiso 1 1 calc R
H20B H 0.9692 0.4516 0.2668 0.076 Uiso 1 1 calc R
C21 C 0.7044(8) 0.6869(16) 0.5361(7) 0.066(5) Uani 1 1 d .
H21 H 0.6653 0.6472 0.5478 0.079 Uiso 1 1 calc R
C22 C 0.9045(12) 0.3329(13) 0.2288(10) 0.079(5) Uani 1 1 d .
H22A H 0.8720 0.3665 0.1912 0.095 Uiso 1 1 calc R
H22B H 0.8694 0.2846 0.2417 0.095 Uiso 1 1 calc R
C23 C 0.9366(10) 0.1268(17) 0.3961(10) 0.092(7) Uani 1 1 d .
H23A H 0.9006 0.1411 0.4239 0.111 Uiso 1 1 calc R
H23B H 0.9115 0.1569 0.3550 0.111 Uiso 1 1 calc R
C24 C 0.7754(14) 0.4821(15) 0.3563(11) 0.099(8) Uani 1 1 d .
H24 H 0.7442 0.4804 0.3865 0.119 Uiso 1 1 calc R
C25 C 0.8434(15) 0.4261(15) 0.3567(10) 0.096(7) Uani 1 1 d .
H25 H 0.8684 0.3812 0.3879 0.115 Uiso 1 1 calc R
C26 C 0.4908(12) 0.730(2) 0.8064(8) 0.116(6) Uani 1 1 d U
H26A H 0.5100 0.6641 0.8044 0.140 Uiso 1 1 calc R
H26B H 0.5365 0.7716 0.8021 0.140 Uiso 1 1 calc R
C27 C 0.4878(12) 0.742(2) 0.8659(8) 0.116(6) Uani 1 1 d U
H27A H 0.4348 0.7166 0.8700 0.140 Uiso 1 1 calc R
H27B H 0.4884 0.8111 0.8747 0.140 Uiso 1 1 calc R
C28 C 0.9345(12) 0.0234(19) 0.3861(9) 0.098(8) Uani 1 1 d .
H28A H 0.9596 -0.0078 0.4268 0.117 Uiso 1 1 calc R
H28B H 0.9688 0.0081 0.3571 0.117 Uiso 1 1 calc R
C29 C 0.9562(11) 0.690(2) 0.5166(9) 0.113(5) Uani 1 1 d DU
H29A H 0.9522 0.6241 0.4993 0.136 Uiso 1 1 calc R
H29B H 1.0031 0.7191 0.5046 0.136 Uiso 1 1 calc R
C30 C 0.5557(11) 0.6949(16) 0.9168(8) 0.087(7) Uani 1 1 d .
H30A H 0.5315 0.6438 0.9374 0.104 Uiso 1 1 calc R
H30B H 0.5954 0.6648 0.8966 0.104 Uiso 1 1 calc R
C31 C 0.9832(11) 0.676(2) 0.5769(9) 0.112(5) Uani 1 1 d DU
H31A H 0.9408 0.6403 0.5909 0.135 Uiso 1 1 calc R
H31B H 0.9867 0.7400 0.5970 0.135 Uiso 1 1 calc R
C32 C 0.7899(8) 0.6981(10) 1.0811(6) 0.043(3) Uani 1 1 d U
H32 H 0.8366 0.7139 1.1136 0.052 Uiso 1 1 calc R
N12 N 0.7716(9) 0.6102(11) 1.0587(8) 0.077(4) Uani 1 1 d U
H12 H 0.7991 0.5575 1.0709 0.092 Uiso 1 1 calc R
C33 C 0.7345(9) 0.7606(11) 1.0522(7) 0.056(4) Uani 1 1 d U
H33 H 0.7345 0.8269 1.0609 0.068 Uiso 1 1 calc R
C34 C 0.5981(10) 0.7610(13) 0.9639(8) 0.073(5) Uani 1 1 d U
H34A H 0.5615 0.7819 0.9899 0.087 Uiso 1 1 calc R
H34B H 0.6141 0.8180 0.9433 0.087 Uiso 1 1 calc R
C35 C 0.9824(12) 0.2833(15) 0.2140(10) 0.088(6) Uani 1 1 d .
H35A H 1.0196 0.3332 0.2056 0.105 Uiso 1 1 calc R
H35B H 1.0120 0.2467 0.2512 0.105 Uiso 1 1 calc R
O1W O 0.7129(7) 0.9967(8) 0.0636(5) 0.071(3) Uani 1 1 d .
H1WA H 0.7518 0.9555 0.0763 0.085 Uiso 1 1 d R
H1WB H 0.7211 1.0470 0.0432 0.085 Uiso 1 1 d R
O76 O 0.3728(4) 0.9437(5) 0.4880(3) 0.0252(16) Uani 1 1 d .

loop_
_atom_site_aniso_label
_atom_site_aniso_U_11
_atom_site_aniso_U_22
_atom_site_aniso_U_33
_atom_site_aniso_U_23
_atom_site_aniso_U_13
_atom_site_aniso_U_12
Mo1 0.0142(4) 0.0176(4) 0.0188(4) 0.0014(4) 0.0026(3) 0.0015(3)
Mo2 0.0127(4) 0.0227(4) 0.0205(4) 0.0014(4) 0.0054(3) 0.0004(3)
Mo3 0.0141(4) 0.0206(4) 0.0183(4) -0.0003(4) 0.0065(3) 0.0021(3)
Mo4 0.0186(4) 0.0166(4) 0.0181(4) 0.0020(4) 0.0039(3) 0.0014(3)
Mo5 0.0126(3) 0.0123(4) 0.0147(4) -0.0006(3) 0.0037(3) -0.0002(3)
Mo6 0.0137(4) 0.0114(4) 0.0171(4) 0.0000(3) 0.0029(3) -0.0016(3)
Mo7 0.0209(4) 0.0201(5) 0.0186(4) 0.0027(4) 0.0093(4) -0.0011(3)
Mo8 0.0159(4) 0.0132(4) 0.0170(4) -0.0017(3) 0.0046(3) 0.0002(3)
Mo9 0.0145(4) 0.0118(4) 0.0175(4) -0.0001(3) 0.0038(3) 0.0013(3)
Mo10 0.0151(4) 0.0195(4) 0.0193(4) 0.0022(4) 0.0067(3) -0.0013(3)
Mo11 0.0128(3) 0.0223(4) 0.0181(4) -0.0011(4) 0.0044(3) 0.0008(3)
Mo12 0.0147(4) 0.0180(4) 0.0179(4) 0.0000(3) 0.0017(3) -0.0011(3)
Mo13 0.0169(4) 0.0246(5) 0.0206(4) -0.0006(4) 0.0090(3) -0.0014(3)
Mo14 0.0226(4) 0.0222(5) 0.0153(4) 0.0017(4) 0.0067(3) 0.0004(3)
Mo15 0.0203(4) 0.0211(5) 0.0168(4) -0.0021(4) 0.0082(3) 0.0002(3)
Mo16 0.0182(4) 0.0123(4) 0.0187(4) 0.0012(3) 0.0068(3) -0.0002(3)
Mo17 0.0159(4) 0.0295(5) 0.0154(4) 0.0008(4) 0.0060(3) 0.0005(3)
Sr1 0.0141(4) 0.0190(5) 0.0168(4) 0.0002(4) 0.0044(3) -0.0005(3)
P1 0.0157(11) 0.0126(12) 0.0144(12) -0.0002(10) 0.0058(10) -0.0006(9)
Ni1 0.0258(7) 0.0242(7) 0.0268(7) 0.0025(6) 0.0055(6) 0.0009(5)
P2 0.0131(10) 0.0109(11) 0.0139(11) 0.0005(10) 0.0034(9) 0.0004(9)
P3 0.0111(11) 0.0142(12) 0.0164(12) 0.0016(10) 0.0017(10) 0.0010(9)
P4 0.0136(12) 0.0139(12) 0.0171(12) -0.0013(10) 0.0025(10) 0.0001(9)
P5 0.0165(12) 0.0166(13) 0.0177(12) -0.0006(11) 0.0049(10) 0.0008(9)
P6 0.0189(13) 0.0163(13) 0.0188(12) -0.0006(11) 0.0063(10) -0.0036(9)
O1 0.018(3) 0.019(3) 0.022(3) 0.001(3) 0.007(3) -0.001(3)
O2 0.020(4) 0.021(4) 0.020(3) 0.000(3) 0.006(3) 0.002(3)
O3 0.018(3) 0.018(3) 0.016(3) -0.001(3) 0.002(3) -0.002(3)
O4 0.016(3) 0.022(4) 0.020(3) 0.003(3) 0.003(3) 0.000(3)
O5 0.009(3) 0.017(3) 0.019(3) 0.007(3) 0.002(3) 0.001(2)
O6 0.015(3) 0.024(4) 0.021(4) 0.000(3) 0.002(3) 0.001(3)
O7 0.024(4) 0.024(4) 0.019(3) 0.000(3) 0.005(3) -0.004(3)
O8 0.019(3) 0.012(3) 0.024(4) 0.004(3) 0.007(3) 0.001(3)
O9 0.019(3) 0.020(3) 0.016(3) 0.005(3) 0.008(3) 0.003(3)
O10 0.014(3) 0.017(4) 0.023(4) -0.002(3) 0.001(3) 0.000(3)
O11 0.025(4) 0.021(4) 0.022(4) -0.003(3) 0.007(3) -0.004(3)
O12 0.020(4) 0.024(4) 0.023(4) 0.003(3) 0.009(3) 0.000(3)
O13 0.028(4) 0.015(4) 0.020(3) 0.004(3) 0.006(3) 0.001(3)
O14 0.013(3) 0.010(3) 0.017(3) 0.001(3) 0.003(3) -0.001(2)
O15 0.023(3) 0.035(4) 0.029(4) 0.001(4) 0.008(3) -0.003(3)
O16 0.027(3) 0.018(4) 0.017(3) 0.003(3) 0.012(3) -0.001(3)
O17 0.012(3) 0.020(4) 0.014(3) 0.001(3) -0.001(3) 0.001(3)
O18 0.017(3) 0.021(4) 0.022(4) -0.001(3) 0.008(3) -0.005(3)
O19 0.019(3) 0.022(4) 0.024(4) -0.001(3) 0.010(3) 0.000(3)
O20 0.029(4) 0.016(4) 0.032(4) 0.001(3) 0.011(3) 0.006(3)
O21 0.016(3) 0.034(4) 0.026(4) 0.002(3) 0.008(3) 0.003(3)
O22 0.021(4) 0.019(4) 0.019(3) -0.001(3) 0.009(3) 0.001(3)
O23 0.024(4) 0.036(4) 0.022(4) -0.004(3) 0.007(3) 0.004(3)
O24 0.012(3) 0.025(4) 0.025(4) 0.004(3) 0.008(3) -0.002(3)
O25 0.022(4) 0.019(4) 0.025(4) 0.001(3) -0.001(3) 0.002(3)
O26 0.019(4) 0.018(4) 0.019(3) 0.001(3) 0.004(3) -0.001(3)
O27 0.015(3) 0.028(4) 0.024(4) 0.003(3) 0.009(3) 0.007(3)
O28 0.027(4) 0.029(4) 0.028(4) 0.008(3) 0.011(3) 0.001(3)
O29 0.026(4) 0.015(4) 0.027(4) 0.003(3) 0.011(3) 0.000(3)
O30 0.015(3) 0.022(4) 0.022(4) 0.000(3) 0.005(3) 0.003(3)
O31 0.022(4) 0.022(4) 0.025(4) 0.005(3) 0.009(3) 0.005(3)
O32 0.032(4) 0.028(4) 0.024(4) 0.003(3) 0.003(3) 0.001(3)
O33 0.017(3) 0.026(4) 0.020(3) -0.003(3) 0.006(3) 0.001(3)
O34 0.011(3) 0.027(4) 0.018(3) -0.004(3) 0.003(3) 0.002(3)
O35 0.030(4) 0.023(4) 0.018(4) -0.003(3) 0.009(3) -0.003(3)
O36 0.021(3) 0.010(3) 0.016(3) -0.002(3) 0.005(3) -0.001(3)
O37 0.014(3) 0.018(4) 0.021(3) 0.000(3) -0.002(3) 0.001(3)
O38 0.024(4) 0.013(3) 0.017(3) 0.002(3) 0.005(3) 0.003(3)
O39 0.023(4) 0.014(3) 0.022(3) -0.001(3) 0.002(3) 0.001(3)
O40 0.027(4) 0.016(4) 0.028(4) -0.004(3) 0.004(3) -0.005(3)
O41 0.019(4) 0.026(4) 0.037(4) 0.003(3) 0.006(3) 0.006(3)
O42 0.027(4) 0.016(4) 0.028(4) -0.003(3) 0.007(3) -0.001(3)
O43 0.033(4) 0.023(4) 0.023(4) 0.001(3) 0.013(3) -0.003(3)
O44 0.019(3) 0.020(4) 0.023(4) -0.002(3) 0.005(3) 0.000(3)
O45 0.023(4) 0.028(4) 0.027(4) 0.004(3) 0.002(3) 0.007(3)
O46 0.033(5) 0.045(5) 0.030(4) -0.009(4) 0.012(4) -0.011(4)
O47 0.017(3) 0.021(4) 0.021(4) 0.003(3) 0.004(3) 0.002(3)
O48 0.059(5) 0.025(4) 0.020(4) -0.001(3) 0.014(4) -0.011(4)
O49 0.030(4) 0.035(5) 0.039(5) 0.007(4) 0.014(4) -0.005(3)
O50 0.031(4) 0.036(5) 0.026(4) 0.009(3) 0.013(3) -0.004(3)
O51 0.023(4) 0.035(5) 0.034(4) 0.004(4) 0.013(3) 0.005(3)
O52 0.013(3) 0.023(4) 0.020(4) 0.002(3) 0.005(3) 0.003(3)
O53 0.023(4) 0.020(4) 0.021(4) 0.003(3) 0.009(3) 0.000(3)
O54 0.020(4) 0.013(3) 0.019(3) -0.001(3) 0.008(3) 0.002(3)
O55 0.018(3) 0.022(4) 0.023(4) -0.002(3) 0.008(3) -0.004(3)
O56 0.028(4) 0.021(4) 0.023(4) 0.003(3) 0.008(3) 0.000(3)
O57 0.021(4) 0.022(4) 0.023(4) -0.004(3) 0.007(3) -0.003(3)
O58 0.017(3) 0.017(4) 0.020(3) 0.001(3) 0.003(3) 0.000(3)
O59 0.020(4) 0.022(4) 0.021(3) 0.006(3) 0.008(3) 0.007(3)
O60 0.030(4) 0.049(5) 0.029(4) -0.010(4) 0.012(4) 0.006(4)
O61 0.013(3) 0.024(4) 0.020(3) 0.005(3) 0.004(3) 0.001(3)
O62 0.031(4) 0.017(4) 0.035(4) -0.004(3) 0.009(3) 0.002(3)
O63 0.025(4) 0.025(4) 0.027(4) 0.001(3) 0.002(3) -0.002(3)
O64 0.031(4) 0.029(4) 0.018(4) 0.002(3) 0.012(3) 0.005(3)
O65 0.028(4) 0.033(4) 0.024(4) -0.002(3) 0.013(3) 0.005(3)
O66 0.031(4) 0.038(5) 0.016(4) 0.002(3) 0.005(3) -0.003(3)
O67 0.030(4) 0.018(4) 0.021(4) -0.005(3) 0.012(3) -0.004(3)
N1 0.034(5) 0.064(8) 0.054(7) 0.012(7) 0.012(5) -0.011(6)
O68 0.051(5) 0.031(5) 0.030(4) -0.004(4) 0.015(4) -0.001(4)
C36 0.064(10) 0.056(10) 0.056(9) 0.011(8) 0.020(8) 0.022(8)
O70 0.023(4) 0.026(4) 0.041(4) -0.003(4) 0.011(3) -0.014(3)
O71 0.031(4) 0.042(5) 0.028(4) -0.002(4) 0.004(3) 0.011(4)
O72 0.038(5) 0.013(4) 0.038(4) 0.002(3) 0.016(4) -0.005(3)
O73 0.013(3) 0.024(4) 0.019(3) -0.002(3) 0.000(3) 0.003(3)
O74 0.033(4) 0.027(4) 0.021(4) -0.006(3) 0.002(3) -0.003(3)
O75 0.023(4) 0.039(5) 0.029(4) 0.012(4) 0.006(3) -0.003(3)
N2 0.061(7) 0.033(6) 0.048(7) 0.006(5) 0.028(6) 0.007(5)
N3 0.033(4) 0.050(6) 0.039(5) 0.002(5) 0.012(4) 0.001(4)
N4 0.039(5) 0.034(6) 0.036(6) 0.009(5) 0.007(5) 0.009(4)
C1 0.043(7) 0.034(7) 0.035(7) -0.002(6) 0.005(6) -0.010(5)
C2 0.051(6) 0.061(7) 0.055(6) -0.006(6) -0.004(6) -0.002(6)
Mo18 0.0185(4) 0.0168(4) 0.0156(4) -0.0009(4) 0.0020(3) -0.0013(3)
N5 0.045(6) 0.055(7) 0.042(6) -0.001(6) 0.009(5) -0.006(5)
N6 0.027(7) 0.110(13) 0.067(9) -0.013(9) 0.008(6) 0.008(7)
N7 0.055(7) 0.042(7) 0.033(6) 0.001(5) 0.014(5) 0.007(5)
C3 0.062(9) 0.035(8) 0.060(9) 0.000(7) 0.028(8) 0.010(7)
C4 0.036(8) 0.067(11) 0.069(11) 0.013(9) 0.002(7) 0.019(7)
C5 0.030(6) 0.055(9) 0.057(8) -0.005(7) 0.013(6) -0.003(6)
C6 0.054(9) 0.063(11) 0.043(8) -0.005(8) 0.009(7) -0.007(7)
C7 0.080(11) 0.052(9) 0.050(8) 0.003(8) 0.028(8) 0.030(8)
N8 0.030(5) 0.037(6) 0.036(5) -0.008(5) 0.004(4) -0.002(4)
N9 0.052(6) 0.048(7) 0.046(7) 0.012(6) 0.019(6) 0.020(6)
C8 0.054(8) 0.026(7) 0.044(8) 0.005(6) 0.015(6) 0.017(6)
C9 0.037(7) 0.045(8) 0.037(7) 0.003(6) 0.000(6) 0.016(6)
C10 0.046(8) 0.031(7) 0.061(9) 0.012(7) 0.011(7) -0.011(6)
O2W 0.075(7) 0.044(6) 0.070(7) -0.009(5) 0.047(6) 0.002(5)
N10 0.035(6) 0.056(8) 0.095(11) -0.019(8) 0.020(7) 0.004(6)
N11 0.042(6) 0.042(7) 0.058(7) 0.009(6) 0.018(6) 0.005(5)
C11 0.051(9) 0.037(8) 0.067(10) -0.011(7) 0.008(8) -0.008(6)
C12 0.047(6) 0.169(10) 0.090(8) 0.059(8) 0.036(6) 0.016(7)
C13 0.058(9) 0.056(9) 0.046(8) 0.025(7) 0.015(7) 0.006(7)
C14 0.053(6) 0.052(7) 0.050(6) 0.010(6) -0.001(5) -0.005(6)
C15 0.052(8) 0.049(9) 0.052(9) -0.012(7) 0.017(7) -0.016(7)
C16 0.074(8) 0.181(15) 0.050(7) 0.020(9) 0.028(7) 0.084(10)
C17 0.073(11) 0.053(10) 0.059(10) 0.004(8) 0.017(9) -0.008(8)
C18 0.083(11) 0.094(14) 0.058(10) 0.018(11) 0.026(9) 0.010(11)
C19 0.042(8) 0.052(9) 0.055(9) 0.002(7) 0.010(7) 0.027(7)
C20 0.060(10) 0.058(10) 0.083(12) 0.007(9) 0.039(9) 0.006(8)
C21 0.025(7) 0.126(17) 0.042(8) 0.033(10) -0.002(6) -0.013(8)
C22 0.096(14) 0.057(11) 0.096(14) 0.000(10) 0.045(12) 0.014(10)
C23 0.039(9) 0.14(2) 0.087(14) -0.032(14) 0.005(9) 0.031(11)
C24 0.131(18) 0.083(14) 0.112(16) 0.035(13) 0.087(15) 0.052(14)
C25 0.132(19) 0.089(15) 0.098(15) 0.023(12) 0.084(15) 0.033(13)
C26 0.087(8) 0.204(15) 0.061(8) 0.028(10) 0.024(7) 0.085(10)
C27 0.090(8) 0.193(15) 0.061(8) 0.011(10) 0.010(8) 0.087(10)
C28 0.082(14) 0.15(2) 0.050(10) -0.004(12) 0.007(10) 0.076(15)
C29 0.063(5) 0.173(5) 0.110(5) 0.063(2) 0.032(2) 0.005(2)
C30 0.080(12) 0.122(18) 0.053(10) -0.031(11) 0.008(9) 0.042(12)
C31 0.050(7) 0.181(10) 0.107(8) 0.058(8) 0.022(7) 0.011(7)
C32 0.041(3) 0.046(4) 0.042(4) 0.000(2) 0.011(2) -0.003(2)
N12 0.071(10) 0.079(9) 0.092(11) 0.006(8) 0.042(9) 0.011(7)
C33 0.072(9) 0.046(8) 0.068(10) -0.007(7) 0.049(8) -0.010(6)
C34 0.080(10) 0.070(11) 0.073(11) 0.038(10) 0.030(9) 0.002(9)
C35 0.092(14) 0.085(15) 0.080(13) -0.023(12) 0.010(11) -0.005(11)
O1W 0.097(9) 0.050(7) 0.063(7) 0.019(6) 0.014(6) 0.006(6)
O76 0.024(4) 0.023(4) 0.025(4) -0.005(3) 0.001(3) -0.005(3)

loop_
_atom_type_symbol
_atom_type_description
_atom_type_scat_dispersion_real
_atom_type_scat_dispersion_imag
_atom_type_scat_source
C C 0.0033 0.0016 'International Tables Vol C Tables 4.2.6.8 and 6.1.1.4'
H H 0.0000 0.0000 'International Tables Vol C Tables 4.2.6.8 and 6.1.1.4'
N N 0.0061 0.0033 'International Tables Vol C Tables 4.2.6.8 and 6.1.1.4'
O O 0.0106 0.0060 'International Tables Vol C Tables 4.2.6.8 and 6.1.1.4'
P P 0.1023 0.0942 'International Tables Vol C Tables 4.2.6.8 and 6.1.1.4'
Ni Ni 0.3393 1.1124 'International Tables Vol C Tables 4.2.6.8 and 6.1.1.4'
Sr Sr -1.5307 3.2498 'International Tables Vol C Tables 4.2.6.8 and 6.1.1.4'
Mo Mo -1.6832 0.6857 'International Tables Vol C Tables 4.2.6.8 and 6.1.1.4'

loop_
_geom_angle_atom_site_label_1
_geom_angle_atom_site_label_2
_geom_angle_atom_site_label_3
_geom_angle
_geom_angle_site_symmetry_1
_geom_angle_site_symmetry_3
O45 Mo1 O7 100.7(3) . .
O45 Mo1 O47 103.2(3) . .
O7 Mo1 O47 91.3(3) . .
O45 Mo1 O10 99.1(3) . .
O7 Mo1 O10 92.3(3) . .
O47 Mo1 O10 156.4(3) . .
O45 Mo1 O56 92.8(3) . .
O7 Mo1 O56 166.5(3) . .
O47 Mo1 O56 86.7(3) . .
O10 Mo1 O56 84.4(3) . .
O45 Mo1 O17 167.8(3) . .
O7 Mo1 O17 88.3(3) . .
O47 Mo1 O17 84.8(3) . .
O10 Mo1 O17 71.9(2) . .
O56 Mo1 O17 78.2(2) . .
O15 Mo2 O56 103.9(4) . .
O15 Mo2 O4 105.5(3) . .
O56 Mo2 O4 96.2(3) . .
O15 Mo2 O27 95.4(3) . .
O56 Mo2 O27 90.4(3) . .
O4 Mo2 O27 155.8(3) . .
O15 Mo2 O24 96.6(3) . .
O56 Mo2 O24 156.6(3) . .
O4 Mo2 O24 88.9(3) . .
O27 Mo2 O24 76.4(3) . .
O15 Mo2 O9 162.6(3) . .
O56 Mo2 O9 87.0(3) . .
O4 Mo2 O9 86.3(3) . .
O27 Mo2 O9 70.7(2) . .
O24 Mo2 O9 70.5(2) . .
O23 Mo3 O30 104.1(3) . .
O23 Mo3 O27 101.6(3) . .
O30 Mo3 O27 99.3(3) . .
O23 Mo3 O61 99.7(3) . .
O30 Mo3 O61 150.8(3) . .
O27 Mo3 O61 92.2(3) . .
O23 Mo3 O52 97.0(3) . .
O30 Mo3 O52 86.2(3) . .
O27 Mo3 O52 158.6(3) . .
O61 Mo3 O52 74.2(2) . .
O23 Mo3 O9 170.5(3) . .
O30 Mo3 O9 85.2(3) . .
O27 Mo3 O9 74.4(3) . .
O61 Mo3 O9 72.2(2) . .
O52 Mo3 O9 85.6(2) . .
O32 Mo4 O13 101.6(3) . .
O32 Mo4 O7 100.7(3) . .
O13 Mo4 O7 91.9(3) . .
O32 Mo4 O73 101.9(3) . .
O13 Mo4 O73 154.9(3) . .
O7 Mo4 O73 92.3(3) . .
O32 Mo4 O12 93.0(3) . .
O13 Mo4 O12 87.3(3) . .
O7 Mo4 O12 166.1(3) . .
O73 Mo4 O12 82.8(3) . .
O32 Mo4 O58 169.8(3) . .
O13 Mo4 O58 84.3(3) . .
O7 Mo4 O58 87.3(3) . .
O73 Mo4 O58 71.3(3) . .
O12 Mo4 O58 78.8(2) . .
O29 Mo5 O57 103.7(3) . .
O29 Mo5 O1 98.3(3) . .
O57 Mo5 O1 98.5(3) . .
O29 Mo5 O33 96.0(3) . .
O57 Mo5 O33 96.0(3) . .
O1 Mo5 O33 156.6(3) . .
O29 Mo5 O8 165.8(3) . .
O57 Mo5 O8 90.5(3) . .
O1 Mo5 O8 78.2(3) . .
O33 Mo5 O8 83.4(3) . .
O29 Mo5 O54 89.8(3) . .
O57 Mo5 O54 166.5(3) . .
O1 Mo5 O54 79.1(3) . .
O33 Mo5 O54 82.6(3) . .
O8 Mo5 O54 76.0(2) . .
O29 Mo5 Sr1 123.1(2) . .
O57 Mo5 Sr1 125.4(2) . .
O1 Mo5 Sr1 51.86(19) . .
O33 Mo5 Sr1 104.76(19) . .
O8 Mo5 Sr1 44.33(17) . .
O54 Mo5 Sr1 43.28(17) . .
O40 Mo6 O3 99.4(3) . .
O40 Mo6 O6 101.7(3) . .
O3 Mo6 O6 91.7(3) . .
O40 Mo6 O55 94.0(3) . .
O3 Mo6 O55 166.3(3) . .
O6 Mo6 O55 88.0(3) . .
O40 Mo6 O39 96.0(3) . .
O3 Mo6 O39 92.8(3) . .
O6 Mo6 O39 160.7(3) . .
O55 Mo6 O39 83.3(3) . .
O40 Mo6 O5 173.3(3) . .
O3 Mo6 O5 84.2(3) . .
O6 Mo6 O5 83.8(3) . .
O55 Mo6 O5 82.2(2) . .
O39 Mo6 O5 78.1(2) . .
O50 Mo7 O31 104.8(4) . .
O50 Mo7 O43 102.8(3) . .
O31 Mo7 O43 100.8(3) . .
O50 Mo7 O19 98.7(3) . .
O31 Mo7 O19 149.2(3) . .
O43 Mo7 O19 93.0(3) . .
O50 Mo7 O59 96.1(3) . .
O31 Mo7 O59 84.9(3) . .
O43 Mo7 O59 157.9(3) . .
O19 Mo7 O59 72.9(3) . .
O50 Mo7 O16 170.5(3) . .
O31 Mo7 O16 84.7(3) . .
O43 Mo7 O16 75.4(3) . .
O19 Mo7 O16 72.2(2) . .
O59 Mo7 O16 84.0(2) . .
O62 Mo8 O3 98.9(3) . .
O62 Mo8 O53 101.2(3) . .
O3 Mo8 O53 93.5(3) . .
O62 Mo8 O35 94.4(3) . .
O3 Mo8 O35 165.8(3) . .
O53 Mo8 O35 88.7(3) . .
O62 Mo8 O44 96.2(3) . .
O3 Mo8 O44 91.9(3) . .
O53 Mo8 O44 160.7(3) . .
O35 Mo8 O44 81.7(3) . .
O62 Mo8 O36 172.9(3) . .
O3 Mo8 O36 84.8(3) . .
O53 Mo8 O36 84.6(3) . .
O35 Mo8 O36 81.5(2) . .
O44 Mo8 O36 77.5(3) . .
O20 Mo9 O11 99.0(3) . .
O20 Mo9 O47 101.2(3) . .
O11 Mo9 O47 93.0(3) . .
O20 Mo9 O30 93.5(3) . .
O11 Mo9 O30 166.7(3) . .
O47 Mo9 O30 89.0(3) . .
O20 Mo9 O37 95.6(3) . .
O11 Mo9 O37 90.7(3) . .
O47 Mo9 O37 162.1(3) . .
O30 Mo9 O37 83.6(3) . .
O20 Mo9 O14 173.2(3) . .
O11 Mo9 O14 84.5(3) . .
O47 Mo9 O14 84.4(3) . .
O30 Mo9 O14 82.6(2) . .
O37 Mo9 O14 78.4(2) . .
O28 Mo10 O55 104.9(3) . .
O28 Mo10 O24 101.7(3) . .
O55 Mo10 O24 100.1(3) . .
O28 Mo10 O61 98.7(3) . .
O55 Mo10 O61 149.7(3) . .
O24 Mo10 O61 93.4(3) . .
O28 Mo10 O34 96.9(3) . .
O55 Mo10 O34 85.4(3) . .
O24 Mo10 O34 158.4(3) . .
O61 Mo10 O34 72.9(2) . .
O28 Mo10 O9 170.0(3) . .
O55 Mo10 O9 85.0(3) . .
O24 Mo10 O9 74.7(2) . .
O61 Mo10 O9 72.5(2) . .
O34 Mo10 O9 85.1(2) . .
O71 Mo11 O46 103.5(4) . .
O71 Mo11 O1 99.7(3) . .
O46 Mo11 O1 100.2(3) . .
O71 Mo11 O21 98.0(3) . .
O46 Mo11 O21 95.7(3) . .
O1 Mo11 O21 152.6(3) . .
O71 Mo11 O22 91.4(3) . .
O46 Mo11 O22 165.1(3) . .
O1 Mo11 O22 77.7(3) . .
O21 Mo11 O22 81.1(3) . .
O71 Mo11 O26 167.8(3) . .
O46 Mo11 O26 88.6(3) . .
O1 Mo11 O26 76.3(3) . .
O21 Mo11 O26 82.0(3) . .
O22 Mo11 O26 76.5(2) . .
O71 Mo11 Sr1 125.5(3) . .
O46 Mo11 Sr1 123.5(3) . .
O1 Mo11 Sr1 50.13(19) . .
O21 Mo11 Sr1 102.47(18) . .
O22 Mo11 Sr1 44.31(16) . .
O26 Mo11 Sr1 43.33(16) . .
O63 Mo12 O6 101.8(3) . .
O63 Mo12 O2 101.4(3) . .
O6 Mo12 O2 92.8(3) . .
O63 Mo12 O10 98.9(3) . .
O6 Mo12 O10 157.8(3) . .
O2 Mo12 O10 90.9(3) . .
O63 Mo12 O4 91.8(3) . .
O6 Mo12 O4 88.6(3) . .
O2 Mo12 O4 166.2(3) . .
O10 Mo12 O4 82.9(3) . .
O63 Mo12 O17 167.3(3) . .
O6 Mo12 O17 85.8(3) . .
O2 Mo12 O17 88.3(3) . .
O10 Mo12 O17 72.5(2) . .
O4 Mo12 O17 78.1(2) . .
O49 Mo13 O51 103.1(4) . .
O49 Mo13 O21 104.5(4) . .
O51 Mo13 O21 102.3(3) . .
O49 Mo13 O19 99.5(3) . .
O51 Mo13 O19 99.9(3) . .
O21 Mo13 O19 142.4(2) . .
O49 Mo13 O18 166.0(3) . .
O51 Mo13 O18 86.6(3) . .
O21 Mo13 O18 82.9(3) . .
O19 Mo13 O18 68.5(2) . .
O49 Mo13 O59 86.6(3) . .
O51 Mo13 O59 166.5(3) . .
O21 Mo13 O59 84.0(3) . .
O19 Mo13 O59 68.9(2) . .
O18 Mo13 O59 82.3(2) . .
O66 Mo14 O67 105.2(3) . .
O66 Mo14 O12 105.0(3) . .
O67 Mo14 O12 96.9(3) . .
O66 Mo14 O43 95.7(3) . .
O67 Mo14 O43 154.7(3) . .
O12 Mo14 O43 91.0(3) . .
O66 Mo14 O64 95.2(3) . .
O67 Mo14 O64 88.8(3) . .
O12 Mo14 O64 156.6(3) . .
O43 Mo14 O64 75.1(3) . .
O66 Mo14 O16 162.0(3) . .
O67 Mo14 O16 85.7(3) . .
O12 Mo14 O16 87.4(3) . .
O43 Mo14 O16 70.7(2) . .
O64 Mo14 O16 70.3(2) . .
O65 Mo15 O35 104.1(3) . .
O65 Mo15 O64 103.3(3) . .
O35 Mo15 O64 101.1(3) . .
O65 Mo15 O19 97.6(3) . .
O35 Mo15 O19 150.5(3) . .
O64 Mo15 O19 92.9(3) . .
O65 Mo15 O18 96.0(3) . .
O35 Mo15 O18 85.5(3) . .
O64 Mo15 O18 157.3(3) . .
O19 Mo15 O18 72.5(3) . .
O65 Mo15 O16 169.9(3) . .
O35 Mo15 O16 85.9(3) . .
O64 Mo15 O16 75.9(3) . .
O19 Mo15 O16 72.5(2) . .
O18 Mo15 O16 83.0(2) . .
O72 Mo16 O11 98.8(3) . .
O72 Mo16 O13 100.9(3) . .
O11 Mo16 O13 92.3(3) . .
O72 Mo16 O31 94.5(3) . .
O11 Mo16 O31 166.0(3) . .
O13 Mo16 O31 89.5(3) . .
O72 Mo16 O42 94.9(3) . .
O11 Mo16 O42 93.4(3) . .
O13 Mo16 O42 162.2(3) . .
O31 Mo16 O42 81.1(3) . .
O72 Mo16 O38 172.3(3) . .
O11 Mo16 O38 85.0(3) . .
O13 Mo16 O38 85.6(3) . .
O31 Mo16 O38 81.3(2) . .
O42 Mo16 O38 78.1(3) . .
O75 Mo17 O60 102.1(4) . .
O75 Mo17 O33 102.6(3) . .
O60 Mo17 O33 103.9(3) . .
O75 Mo17 O61 102.6(3) . .
O60 Mo17 O61 99.4(3) . .
O33 Mo17 O61 140.9(3) . .
O75 Mo17 O34 86.1(3) . .
O60 Mo17 O34 167.5(3) . .
O33 Mo17 O34 83.1(3) . .
O61 Mo17 O34 69.4(2) . .
O75 Mo17 O52 169.2(3) . .
O60 Mo17 O52 86.1(3) . .
O33 Mo17 O52 81.7(3) . .
O61 Mo17 O52 68.9(2) . .
O34 Mo17 O52 84.7(2) . .
O54 Sr1 O8 64.8(2) . .
O54 Sr1 O26 114.8(2) . .
O8 Sr1 O26 80.1(2) . .
O54 Sr1 O5 74.0(2) . .
O8 Sr1 O5 102.5(2) . .
O26 Sr1 O5 170.8(2) . .
O54 Sr1 O22 80.2(2) . .
O8 Sr1 O22 114.3(2) . .
O26 Sr1 O22 66.4(2) . .
O5 Sr1 O22 119.5(2) . .
O54 Sr1 O36 121.5(2) . .
O8 Sr1 O36 171.0(2) . .
O26 Sr1 O36 101.4(2) . .
O5 Sr1 O36 74.7(2) . .
O22 Sr1 O36 74.1(2) . .
O54 Sr1 O38 173.5(2) . .
O8 Sr1 O38 117.8(2) . .
O26 Sr1 O38 71.7(2) . .
O5 Sr1 O38 99.5(2) . .
O22 Sr1 O38 103.2(2) . .
O36 Sr1 O38 55.2(2) . .
O54 Sr1 O14 101.99(19) . .
O8 Sr1 O14 72.7(2) . .
O26 Sr1 O14 118.0(2) . .
O5 Sr1 O14 55.42(18) . .
O22 Sr1 O14 172.8(2) . .
O36 Sr1 O14 99.05(19) . .
O38 Sr1 O14 73.98(19) . .
O54 Sr1 O1 58.0(2) . .
O8 Sr1 O1 56.91(19) . .
O26 Sr1 O1 56.8(2) . .
O5 Sr1 O1 131.96(19) . .
O22 Sr1 O1 57.4(2) . .
O36 Sr1 O1 131.27(19) . .
O38 Sr1 O1 128.5(2) . .
O14 Sr1 O1 129.59(19) . .
O54 Sr1 P2 89.17(15) . .
O8 Sr1 P2 88.72(15) . .
O26 Sr1 P2 145.02(16) . .
O5 Sr1 P2 27.70(14) . .
O22 Sr1 P2 146.60(16) . .
O36 Sr1 P2 85.09(14) . .
O38 Sr1 P2 84.99(15) . .
O14 Sr1 P2 27.81(13) . .
O1 Sr1 P2 139.15(12) . .
O54 Sr1 P1 148.28(16) . .
O8 Sr1 P1 144.67(15) . .
O26 Sr1 P1 88.15(15) . .
O5 Sr1 P1 84.78(14) . .
O22 Sr1 P1 90.45(15) . .
O36 Sr1 P1 27.71(15) . .
O38 Sr1 P1 27.65(15) . .
O14 Sr1 P1 84.13(14) . .
O1 Sr1 P1 138.63(12) . .
P2 Sr1 P1 82.11(6) . .
O54 Sr1 Mo5 37.03(15) . .
O8 Sr1 Mo5 37.08(15) . .
O26 Sr1 Mo5 82.56(15) . .
O5 Sr1 Mo5 104.86(14) . .
O22 Sr1 Mo5 82.21(15) . .
O36 Sr1 Mo5 151.67(14) . .
O38 Sr1 Mo5 148.35(15) . .
O14 Sr1 Mo5 103.73(14) . .
O1 Sr1 Mo5 31.36(12) . .
P2 Sr1 Mo5 107.81(5) . .
P1 Sr1 Mo5 169.90(5) . .
O38 P1 O36 106.9(4) . .
O38 P1 O58 111.6(4) . .
O36 P1 O58 111.6(4) . .
O38 P1 O16 109.3(4) . .
O36 P1 O16 109.6(4) . .
O58 P1 O16 107.7(4) . .
O38 P1 Sr1 54.3(3) . .
O36 P1 Sr1 53.1(2) . .
O58 P1 Sr1 122.3(3) . .
O16 P1 Sr1 129.9(3) . .
O68 Ni1 O76 80.9(3) . 2_646
O68 Ni1 O76 80.9(3) . 2_646
O76 Ni1 O76 0.0(4) 2_646 2_646
O68 Ni1 O25 97.9(3) . .
O76 Ni1 O25 178.1(3) 2_646 .
O76 Ni1 O25 178.1(3) 2_646 .
O68 Ni1 O48 175.8(3) . .
O76 Ni1 O48 100.4(3) 2_646 .
O76 Ni1 O48 100.4(3) 2_646 .
O25 Ni1 O48 80.9(3) . .
O68 Ni1 O29 90.7(3) . .
O76 Ni1 O29 87.9(3) 2_646 .
O76 Ni1 O29 87.9(3) 2_646 .
O25 Ni1 O29 93.6(3) . .
O48 Ni1 O29 85.4(3) . .
O68 Ni1 O57 94.6(3) . 2_646
O76 Ni1 O57 91.9(3) 2_646 2_646
O76 Ni1 O57 91.9(3) 2_646 2_646
O25 Ni1 O57 86.7(3) . 2_646
O48 Ni1 O57 89.3(3) . 2_646
O29 Ni1 O57 174.6(3) . 2_646
O14 P2 O5 107.4(3) . .
O14 P2 O17 111.5(4) . .
O5 P2 O17 111.1(4) . .
O14 P2 O9 109.7(4) . .
O5 P2 O9 109.9(4) . .
O17 P2 O9 107.3(3) . .
O14 P2 Sr1 54.7(2) . .
O5 P2 Sr1 52.9(2) . .
O17 P2 Sr1 123.7(2) . .
O9 P2 Sr1 129.1(2) . .
O39 P3 O25 107.9(4) . .
O39 P3 O54 109.4(4) . .
O25 P3 O54 110.8(4) . .
O39 P3 O34 110.8(4) . .
O25 P3 O34 110.5(4) . .
O54 P3 O34 107.3(4) . .
O39 P3 Sr1 85.5(3) . .
O25 P3 Sr1 141.1(3) . .
O34 P3 Sr1 97.4(3) . .
O76 P4 O8 110.1(4) . .
O76 P4 O37 107.9(4) . .
O8 P4 O37 108.5(4) . .
O76 P4 O52 111.8(4) . .
O8 P4 O52 107.6(4) . .
O37 P4 O52 110.9(4) . .
O76 P4 Sr1 140.3(3) . .
O37 P4 Sr1 86.2(3) . .
O52 P4 Sr1 96.2(3) . .
O44 P5 O22 111.4(4) . .
O44 P5 O18 111.9(4) . .
O22 P5 O18 110.5(4) . .
O44 P5 O41 108.5(4) . .
O22 P5 O41 106.7(4) . .
O18 P5 O41 107.6(4) . .
O44 P5 Sr1 88.4(3) . .
O18 P5 Sr1 95.7(3) . .
O41 P5 Sr1 142.7(3) . .
O26 P6 O42 112.6(4) . .
O26 P6 O59 109.4(4) . .
O42 P6 O59 112.9(4) . .
O26 P6 O70 108.4(4) . .
O42 P6 O70 105.6(4) . .
O59 P6 O70 107.7(4) . .
O42 P6 Sr1 90.6(3) . .
O59 P6 Sr1 98.0(3) . .
O70 P6 Sr1 140.7(3) . .
Mo11 O1 Mo5 163.7(4) . .
Mo11 O1 Sr1 99.4(2) . .
Mo5 O1 Sr1 96.8(2) . .
Mo18 O2 Mo12 170.6(4) . .
Mo8 O3 Mo6 171.2(4) . .
Mo2 O4 Mo12 140.5(4) . .
P2 O5 Mo6 130.3(4) . .
P2 O5 Sr1 99.4(3) . .
Mo6 O5 Sr1 130.0(3) . .
Mo12 O6 Mo6 159.0(4) . .
Mo1 O7 Mo4 171.7(4) . .
P4 O8 Mo5 124.7(4) . .
P4 O8 Sr1 130.2(4) . .
Mo5 O8 Sr1 98.6(2) . .
P2 O9 Mo2 120.1(3) . .
P2 O9 Mo10 126.4(4) . .
Mo2 O9 Mo10 90.7(2) . .
P2 O9 Mo3 125.6(4) . .
Mo2 O9 Mo3 90.3(2) . .
Mo10 O9 Mo3 93.6(2) . .
Mo12 O10 Mo1 119.9(3) . .
Mo9 O11 Mo16 170.9(4) . .
Mo14 O12 Mo4 139.3(4) . .
Mo16 O13 Mo4 159.1(4) . .
P2 O14 Mo9 130.2(4) . .
P2 O14 Sr1 97.5(3) . .
Mo9 O14 Sr1 131.9(3) . .
P1 O16 Mo15 125.9(4) . .
P1 O16 Mo14 120.3(3) . .
Mo15 O16 Mo14 90.5(2) . .
P1 O16 Mo7 126.4(4) . .
Mo15 O16 Mo7 93.5(2) . .
Mo14 O16 Mo7 89.8(2) . .
P2 O17 Mo12 128.4(4) . .
P2 O17 Mo1 128.5(4) . .
Mo12 O17 Mo1 95.7(2) . .
P5 O18 Mo15 135.2(4) . .
P5 O18 Mo13 123.3(4) . .
Mo15 O18 Mo13 98.4(2) . .
Mo13 O19 Mo15 112.6(3) . .
Mo13 O19 Mo7 112.5(3) . .
Mo15 O19 Mo7 116.7(3) . .
Mo13 O21 Mo11 158.6(3) . .
P5 O22 Mo11 127.6(4) . .
P5 O22 Sr1 123.4(4) . .
Mo11 O22 Sr1 97.9(2) . .
Mo10 O24 Mo2 123.4(3) . .
P3 O25 Ni1 122.3(4) . .
P6 O26 Mo11 126.2(4) . .
P6 O26 Sr1 127.9(4) . .
Mo11 O26 Sr1 99.0(2) . .
Mo3 O27 Mo2 123.4(3) . .
Mo5 O29 Ni1 133.0(4) . .
Mo3 O30 Mo9 147.7(4) . .
Mo7 O31 Mo16 149.5(4) . .
Mo17 O33 Mo5 158.1(4) . .
P3 O34 Mo10 136.9(4) . .
P3 O34 Mo17 123.5(4) . .
Mo10 O34 Mo17 98.3(2) . .
Mo15 O35 Mo8 148.7(4) . .
P1 O36 Mo8 129.4(4) . .
P1 O36 Sr1 99.2(3) . .
Mo8 O36 Sr1 130.6(3) . .
P4 O37 Mo9 134.1(4) . .
P1 O38 Mo16 129.3(4) . .
P1 O38 Sr1 98.1(3) . .
Mo16 O38 Sr1 131.7(3) . .
P3 O39 Mo6 135.9(4) . .
P6 O42 Mo16 132.5(4) . .
Mo7 O43 Mo14 122.8(3) . .
P5 O44 Mo8 134.1(4) . .
Mo9 O47 Mo1 159.5(4) . .
Ni1 O48 H48A 120.0 . .
Ni1 O48 H48B 120.0 . .
H48A O48 H48B 120.0 . .
P4 O52 Mo3 137.6(4) . .
P4 O52 Mo17 123.5(4) . .
Mo3 O52 Mo17 97.6(2) . .
Mo8 O53 Mo18 159.7(4) . .
P3 O54 Mo5 125.8(4) . .
P3 O54 Sr1 129.0(4) . .
Mo5 O54 Sr1 99.7(2) . .
Mo10 O55 Mo6 149.0(4) . .
Mo2 O56 Mo1 139.7(4) . .
Mo5 O57 Ni1 130.9(4) . 2_656
P1 O58 Mo18 128.7(4) . .
P1 O58 Mo4 129.2(4) . .
Mo18 O58 Mo4 93.8(2) . .
P6 O59 Mo7 135.7(4) . .
P6 O59 Mo13 124.6(4) . .
Mo7 O59 Mo13 98.3(3) . .
Mo17 O61 Mo10 112.2(3) . .
Mo17 O61 Mo3 112.4(3) . .
Mo10 O61 Mo3 117.2(3) . .
Mo15 O64 Mo14 122.1(3) . .
Mo14 O67 Mo18 139.1(4) . .
C6 N1 C33 106.1(13) . .
C6 N1 C34 129.7(14) . .
C33 N1 C34 124.1(14) . .
Ni1 O68 H68A 120.0 . .
Ni1 O68 H68B 120.0 . .
H68A O68 H68B 120.0 . .
N4 C36 C16 114.8(12) . .
N4 C36 H36A 108.5 . .
C16 C36 H36A 108.6 . .
N4 C36 H36B 108.6 . .
C16 C36 H36B 108.6 . .
H36A C36 H36B 107.6 . .
Mo18 O73 Mo4 123.0(3) . .
C3 N2 C19 106.9(12) . .
C3 N2 C7 126.3(11) . .
C19 N2 C7 126.7(12) . .
C14 N3 C2 107.5(11) . .
C14 N3 C12 128.4(16) . .
C2 N3 C12 124.0(16) . .
C1 N4 C15 108.1(11) . .
C1 N4 C36 126.4(12) . .
C15 N4 C36 125.4(13) . .
N4 C1 N7 110.3(11) . .
N4 C1 H1 124.8 . .
N7 C1 H1 124.9 . .
N6 C2 N3 110.2(15) . .
N6 C2 H2 125.0 . .
N3 C2 H2 124.8 . .
O74 Mo18 O2 100.7(3) . .
O74 Mo18 O53 101.4(3) . .
O2 Mo18 O53 90.4(3) . .
O74 Mo18 O73 100.9(3) . .
O2 Mo18 O73 94.2(3) . .
O53 Mo18 O73 155.9(3) . .
O74 Mo18 O67 91.9(3) . .
O2 Mo18 O67 167.4(3) . .
O53 Mo18 O67 87.0(3) . .
O73 Mo18 O67 83.3(3) . .
O74 Mo18 O58 168.4(3) . .
O2 Mo18 O58 89.0(3) . .
O53 Mo18 O58 84.7(3) . .
O73 Mo18 O58 71.8(3) . .
O67 Mo18 O58 78.5(2) . .
C3 N5 C4 107.9(12) . .
C3 N5 H5 126.1 . .
C4 N5 H5 126.1 . .
C2 N6 C21 106.8(14) . .
C2 N6 H6 126.6 . .
C21 N6 H6 126.7 . .
C1 N7 C5 106.4(11) . .
C1 N7 H7 126.8 . .
C5 N7 H7 126.8 . .
N5 C3 N2 109.1(12) . .
N5 C3 H3 125.5 . .
N2 C3 H3 125.4 . .
C19 C4 N5 106.7(12) . .
C19 C4 H4 126.6 . .
N5 C4 H4 126.7 . .
C15 C5 N7 109.2(11) . .
C15 C5 H5A 125.4 . .
N7 C5 H5A 125.4 . .
N1 C6 N12 109.5(14) . .
N1 C6 H6A 125.1 . .
N12 C6 H6A 125.4 . .
C28 C7 N2 114.3(14) . .
C28 C7 H7A 108.7 . .
N2 C7 H7A 108.7 . .
C28 C7 H7B 108.7 . .
N2 C7 H7B 108.6 . .
H7A C7 H7B 107.6 . .
C8 N8 C11 107.9(12) . .
C8 N8 C9 125.6(11) . .
C11 N8 C9 126.2(11) . .
C8 N9 C10 107.1(11) . .
C8 N9 H9 126.4 . .
C10 N9 H9 126.5 . .
N9 C8 N8 110.5(12) . .
N9 C8 H8 124.8 . .
N8 C8 H8 124.7 . .
C13 C9 N8 112.9(10) . .
C13 C9 H9A 109.1 . .
N8 C9 H9A 109.0 . .
C13 C9 H9B 109.0 . .
N8 C9 H9B 109.0 . .
H9A C9 H9B 107.8 . .
C11 C10 N9 107.7(12) . .
C11 C10 H10 126.1 . .
N9 C10 H10 126.2 . .
H2WA O2W H2WB 120.0 . .
C24 N10 C17 110.9(14) . .
C24 N10 H10A 124.5 . .
C17 N10 H10A 124.6 . .
C17 N11 C25 105.3(14) . .
C17 N11 C20 129.1(13) . .
C25 N11 C20 125.5(14) . .
C10 C11 N8 106.8(13) . .
C10 C11 H11 126.6 . .
N8 C11 H11 126.6 . .
C29 C12 N3 112.1(14) . .
C29 C12 H12A 108.7 . .
N3 C12 H12A 109.2 . .
C29 C12 H12B 109.7 . .
N3 C12 H12B 109.2 . .
H12A C12 H12B 107.9 . .
C9 C13 C18 119.7(14) . .
C9 C13 H13A 107.4 . .
C18 C13 H13A 107.4 . .
C9 C13 H13B 107.4 . .
C18 C13 H13B 107.4 . .
H13A C13 H13B 107.0 . .
N3 C14 C21 108.7(15) . .
N3 C14 H14 125.7 . .
C21 C14 H14 125.6 . .
C5 C15 N4 106.0(12) . .
C5 C15 H15 127.0 . .
N4 C15 H15 127.0 . .
C26 C16 C36 113.4(17) . .
C26 C16 H16A 108.8 . .
C36 C16 H16A 109.0 . .
C26 C16 H16B 109.0 . .
C36 C16 H16B 108.8 . .
H16A C16 H16B 107.7 . .
N10 C17 N11 108.8(14) . .
N10 C17 H17 125.7 . .
N11 C17 H17 125.6 . .
C35 C18 C13 108.0(15) . .
C35 C18 H18A 110.1 . .
C13 C18 H18A 110.1 . .
C35 C18 H18B 110.1 . .
C13 C18 H18B 110.1 . .
H18A C18 H18B 108.4 . .
C4 C19 N2 109.4(13) . .
C4 C19 H19 125.3 . .
N2 C19 H19 125.3 . .
N11 C20 C22 111.4(14) . .
N11 C20 H20A 109.4 . .
C22 C20 H20A 109.4 . .
N11 C20 H20B 109.3 . .
C22 C20 H20B 109.3 . .
H20A C20 H20B 108.0 . .
C14 C21 N6 106.8(14) . .
C14 C21 H21 126.6 . .
N6 C21 H21 126.6 . .
C20 C22 C35 106.6(16) . .
C20 C22 H22A 110.4 . .
C35 C22 H22A 110.4 . .
C20 C22 H22B 110.3 . .
C35 C22 H22B 110.4 . .
H22A C22 H22B 108.6 . .
C28 C23 C31 120.0(18) . 2_746
C28 C23 H23A 107.5 . .
C31 C23 H23A 107.3 2_746 .
C28 C23 H23B 107.4 . .
C31 C23 H23B 107.1 2_746 .
H23A C23 H23B 106.9 . .
N10 C24 C25 107.9(16) . .
N10 C24 H24 126.1 . .
C25 C24 H24 126.0 . .
C24 C25 N11 107.1(18) . .
C24 C25 H25 126.4 . .
N11 C25 H25 126.5 . .
C27 C26 C16 131.1(16) . .
C27 C26 H26A 104.3 . .
C16 C26 H26A 104.3 . .
C27 C26 H26B 104.7 . .
C16 C26 H26B 104.7 . .
H26A C26 H26B 105.7 . .
C26 C27 C30 117.2(16) . .
C26 C27 H27A 108.2 . .
C30 C27 H27A 108.0 . .
C26 C27 H27B 107.8 . .
C30 C27 H27B 108.0 . .
H27A C27 H27B 107.3 . .
C23 C28 C7 115.7(15) . .
C23 C28 H28A 108.3 . .
C7 C28 H28A 108.3 . .
C23 C28 H28B 108.4 . .
C7 C28 H28B 108.4 . .
H28A C28 H28B 107.4 . .
C31 C29 C12 135(2) . .
C31 C29 H29A 104.3 . .
C12 C29 H29A 103.9 . .
C31 C29 H29B 103.0 . .
C12 C29 H29B 103.1 . .
H29A C29 H29B 105.2 . .
C34 C30 C27 113.2(19) . .
C34 C30 H30A 109.0 . .
C27 C30 H30A 109.0 . .
C34 C30 H30B 108.9 . .
C27 C30 H30B 108.9 . .
H30A C30 H30B 107.8 . .
C29 C31 C23 121(2) . 2_756
C29 C31 H31A 106.5 . .
C23 C31 H31A 106.7 2_756 .
C29 C31 H31B 107.9 . .
C23 C31 H31B 107.3 2_756 .
H31A C31 H31B 106.7 . .
C33 C32 N12 111.4(14) . .
C33 C32 H32 124.2 . .
N12 C32 H32 124.4 . .
C32 N12 C6 105.0(14) . .
C32 N12 H12 127.6 . .
C6 N12 H12 127.4 . .
C32 C33 N1 108.1(14) . .
C32 C33 H33 125.9 . .
N1 C33 H33 126.0 . .
C30 C34 N1 110.5(15) . .
C30 C34 H34A 109.5 . .
N1 C34 H34A 109.6 . .
C30 C34 H34B 109.6 . .
N1 C34 H34B 109.6 . .
H34A C34 H34B 108.1 . .
C18 C35 C22 112.3(17) . .
C18 C35 H35A 109.1 . .
C22 C35 H35A 109.1 . .
C18 C35 H35B 109.2 . .
C22 C35 H35B 109.2 . .
H35A C35 H35B 107.9 . .
H1WA O1W H1WB 120.0 . .
P4 O76 Ni1 122.0(4) . 2_656

loop_
_geom_bond_atom_site_label_1
_geom_bond_atom_site_label_2
_geom_bond_distance
_geom_bond_site_symmetry_2
Mo1 O45 1.685(7) .
Mo1 O7 1.874(6) .
Mo1 O47 1.883(7) .
Mo1 O10 1.959(7) .
Mo1 O56 2.099(7) .
Mo1 O17 2.299(6) .
Mo2 O15 1.682(6) .
Mo2 O56 1.787(7) .
Mo2 O4 1.800(7) .
Mo2 O27 2.084(7) .
Mo2 O24 2.089(7) .
Mo2 O9 2.400(6) .
Mo3 O23 1.685(7) .
Mo3 O30 1.777(7) .
Mo3 O27 1.805(7) .
Mo3 O61 2.069(7) .
Mo3 O52 2.117(6) .
Mo3 O9 2.431(7) .
Mo4 O32 1.666(7) .
Mo4 O13 1.887(7) .
Mo4 O7 1.888(6) .
Mo4 O73 1.911(7) .
Mo4 O12 2.115(6) .
Mo4 O58 2.311(6) .
Mo5 O29 1.727(7) .
Mo5 O57 1.727(7) .
Mo5 O1 1.908(6) .
Mo5 O33 1.936(6) .
Mo5 O8 2.220(7) .
Mo5 O54 2.224(7) .
Mo5 Sr1 3.6406(12) .
Mo6 O40 1.680(7) .
Mo6 O3 1.870(6) .
Mo6 O6 1.899(7) .
Mo6 O55 2.038(6) .
Mo6 O39 2.050(7) .
Mo6 O5 2.233(7) .
Mo7 O50 1.686(7) .
Mo7 O31 1.775(6) .
Mo7 O43 1.789(7) .
Mo7 O19 2.065(7) .
Mo7 O59 2.152(7) .
Mo7 O16 2.418(6) .
Mo8 O62 1.673(7) .
Mo8 O3 1.862(6) .
Mo8 O53 1.870(7) .
Mo8 O35 2.060(6) .
Mo8 O44 2.072(7) .
Mo8 O36 2.242(6) .
Mo9 O20 1.678(7) .
Mo9 O11 1.865(6) .
Mo9 O47 1.882(7) .
Mo9 O30 2.041(7) .
Mo9 O37 2.076(6) .
Mo9 O14 2.218(6) .
Mo10 O28 1.687(7) .
Mo10 O55 1.772(7) .
Mo10 O24 1.799(6) .
Mo10 O61 2.068(7) .
Mo10 O34 2.143(6) .
Mo10 O9 2.416(6) .
Mo11 O71 1.693(8) .
Mo11 O46 1.709(8) .
Mo11 O1 1.904(6) .
Mo11 O21 1.955(6) .
Mo11 O22 2.292(7) .
Mo11 O26 2.295(7) .
Mo11 Sr1 3.7063(11) .
Mo12 O63 1.686(7) .
Mo12 O6 1.870(7) .
Mo12 O2 1.889(6) .
Mo12 O10 1.959(7) .
Mo12 O4 2.099(7) .
Mo12 O17 2.276(6) .
Mo13 O49 1.684(7) .
Mo13 O51 1.697(7) .
Mo13 O21 1.864(7) .
Mo13 O19 2.044(7) .
Mo13 O18 2.358(6) .
Mo13 O59 2.359(6) .
Mo14 O66 1.693(7) .
Mo14 O67 1.791(7) .
Mo14 O12 1.792(7) .
Mo14 O43 2.093(7) .
Mo14 O64 2.120(7) .
Mo14 O16 2.415(6) .
Mo15 O65 1.673(7) .
Mo15 O35 1.764(7) .
Mo15 O64 1.784(7) .
Mo15 O19 2.061(7) .
Mo15 O18 2.152(7) .
Mo15 O16 2.404(7) .
Mo16 O72 1.671(7) .
Mo16 O11 1.870(6) .
Mo16 O13 1.882(7) .
Mo16 O31 2.058(6) .
Mo16 O42 2.084(7) .
Mo16 O38 2.233(6) .
Mo17 O75 1.696(7) .
Mo17 O60 1.696(8) .
Mo17 O33 1.849(6) .
Mo17 O61 2.027(6) .
Mo17 O34 2.347(7) .
Mo17 O52 2.402(7) .
Sr1 O54 2.532(6) .
Sr1 O8 2.573(7) .
Sr1 O26 2.575(7) .
Sr1 O5 2.609(6) .
Sr1 O22 2.614(6) .
Sr1 O36 2.616(6) .
Sr1 O38 2.648(6) .
Sr1 O14 2.656(6) .
Sr1 O1 2.883(6) .
Sr1 P2 3.226(2) .
Sr1 P1 3.229(2) .
P1 O38 1.514(7) .
P1 O36 1.521(7) .
P1 O58 1.541(6) .
P1 O16 1.576(6) .
Ni1 O68 2.058(7) .
Ni1 O76 2.060(7) 2_646
Ni1 O76 2.060(7) 2_646
Ni1 O25 2.063(7) .
Ni1 O48 2.094(7) .
Ni1 O29 2.111(7) .
Ni1 O57 2.125(7) 2_646
P2 O14 1.518(6) .
P2 O5 1.520(7) .
P2 O17 1.537(6) .
P2 O9 1.578(6) .
P3 O39 1.521(7) .
P3 O25 1.522(7) .
P3 O54 1.525(7) .
P3 O34 1.570(6) .
P4 O76 1.497(7) .
P4 O8 1.529(7) .
P4 O37 1.547(7) .
P4 O52 1.570(7) .
P5 O44 1.517(7) .
P5 O22 1.522(7) .
P5 O18 1.551(7) .
P5 O41 1.577(7) .
P6 O26 1.512(7) .
P6 O42 1.512(7) .
P6 O59 1.548(7) .
P6 O70 1.589(7) .
O2 Mo18 1.876(6) .
O48 H48A 0.8499 .
O48 H48B 0.8499 .
O53 Mo18 1.899(7) .
O57 Ni1 2.125(7) 2_656
O58 Mo18 2.289(7) .
O67 Mo18 2.121(6) .
N1 C6 1.33(2) .
N1 C33 1.347(18) .
N1 C34 1.551(19) .
O68 H68A 0.8499 .
O68 H68B 0.8500 .
C36 N4 1.462(16) .
C36 C16 1.48(2) .
C36 H36A 0.9700 .
C36 H36B 0.9700 .
O73 Mo18 1.910(7) .
O74 Mo18 1.671(7) .
N2 C3 1.356(17) .
N2 C19 1.366(16) .
N2 C7 1.487(18) .
N3 C14 1.328(18) .
N3 C2 1.336(19) .
N3 C12 1.483(16) .
N4 C1 1.303(16) .
N4 C15 1.354(16) .
C1 N7 1.309(16) .
C1 H1 0.9300 .
C2 N6 1.31(2) .
C2 H2 0.9300 .
N5 C3 1.288(18) .
N5 C4 1.421(19) .
N5 H5 0.8600 .
N6 C21 1.38(2) .
N6 H6 0.8600 .
N7 C5 1.344(17) .
N7 H7 0.8600 .
C3 H3 0.9300 .
C4 C19 1.29(2) .
C4 H4 0.9300 .
C5 C15 1.328(19) .
C5 H5A 0.9300 .
C6 N12 1.36(2) .
C6 H6A 0.9300 .
C7 C28 1.44(3) .
C7 H7A 0.9700 .
C7 H7B 0.9700 .
N8 C8 1.302(15) .
N8 C11 1.362(18) .
N8 C9 1.479(15) .
N9 C8 1.298(16) .
N9 C10 1.369(17) .
N9 H9 0.8600 .
C8 H8 0.9300 .
C9 C13 1.465(18) .
C9 H9A 0.9700 .
C9 H9B 0.9700 .
C10 C11 1.33(2) .
C10 H10 0.9300 .
O2W H2WA 0.8501 .
O2W H2WB 0.8501 .
N10 C24 1.28(2) .
N10 C17 1.326(19) .
N10 H10A 0.8600 .
N11 C17 1.343(19) .
N11 C25 1.39(2) .
N11 C20 1.459(17) .
C11 H11 0.9300 .
C12 C29 1.46(2) .
C12 H12A 0.9700 .
C12 H12B 0.9700 .
C13 C18 1.53(2) .
C13 H13A 0.9700 .
C13 H13B 0.9700 .
C14 C21 1.34(2) .
C14 H14 0.9300 .
C15 H15 0.9300 .
C16 C26 1.48(2) .
C16 H16A 0.9700 .
C16 H16B 0.9700 .
C17 H17 0.9300 .
C18 C35 1.45(2) .
C18 H18A 0.9700 .
C18 H18B 0.9700 .
C19 H19 0.9300 .
C20 C22 1.47(2) .
C20 H20A 0.9700 .
C20 H20B 0.9700 .
C21 H21 0.9300 .
C22 C35 1.57(2) .
C22 H22A 0.9700 .
C22 H22B 0.9700 .
C23 C28 1.44(3) .
C23 C31 1.48(3) 2_746
C23 H23A 0.9700 .
C23 H23B 0.9700 .
C24 C25 1.37(3) .
C24 H24 0.9300 .
C25 H25 0.9300 .
C26 C27 1.31(2) .
C26 H26A 0.9700 .
C26 H26B 0.9700 .
C27 C30 1.50(2) .
C27 H27A 0.9700 .
C27 H27B 0.9700 .
C28 H28A 0.9700 .
C28 H28B 0.9700 .
C29 C31 1.277(11) .
C29 H29A 0.9700 .
C29 H29B 0.9700 .
C30 C34 1.41(2) .
C30 H30A 0.9700 .
C30 H30B 0.9700 .
C31 C23 1.48(3) 2_756
C31 H31A 0.9700 .
C31 H31B 0.9700 .
C32 C33 1.296(19) .
C32 N12 1.308(19) .
C32 H32 0.9300 .
N12 H12 0.8600 .
C33 H33 0.9300 .
C34 H34A 0.9700 .
C34 H34B 0.9700 .
C35 H35A 0.9700 .
C35 H35B 0.9700 .
O1W H1WA 0.8501 .
O1W H1WB 0.8499 .
O76 Ni1 2.060(7) 2_656

loop_
_geom_hbond_atom_site_label_D
_geom_hbond_atom_site_label_H
_geom_hbond_atom_site_label_A
_geom_hbond_distance_DH
_geom_hbond_distance_HA
_geom_hbond_distance_DA
_geom_hbond_angle_DHA
_geom_hbond_site_symmetry_A
O48 H48A O29 0.85 2.72 2.853(10) 90.2 .
O48 H48B O26 0.85 2.37 3.028(10) 134.0 2_646
O48 H48B O46 0.85 2.43 3.107(11) 137.2 2_646
O48 H48B O1 0.85 2.49 3.235(10) 146.8 2_646
O68 H68A O22 0.85 2.40 3.114(11) 141.3 .
O68 H68A O71 0.85 2.62 3.314(12) 139.4 .
O68 H68B O57 0.85 2.99 3.074(11) 87.5 2_646
O2W H2WA O51 0.85 2.48 2.866(12) 108.4 .
O2W H2WB O66 0.85 2.48 2.985(11) 118.6 2_645
O1W H1WA O49 0.85 3.09 3.291(13) 96.0 .
O1W H1WB O67 0.85 2.12 2.961(12) 168.1 2_655
